data_1515462
loop_
_publ_author_name
'Wai-Yin Sun, Raymond'
'Lok-Fung Chow, Andy'
'Li, Xiao-Hua'
'Yan, Jessie Jing'
'Sin-Yin Chui, Stephen'
'Che, Chi-Ming'

_publ_section_title
;
 Luminescent cyclometalated platinum(ii) complexes containing
 N-heterocyclic carbene ligands with potent in vitro and in vivo
 anti-cancer properties accumulate in cytoplasmic structures of cancer
 cells
;
_journal_issue 4
_journal_name_full 'Chemical Science'
_journal_page_first 728
_journal_paper_doi 10.1039/c0sc00593b
_journal_volume 2
_journal_year 2011
_chemical_formula_moiety 'C23 H23 I3 N4 Pt'
_chemical_formula_sum 'C23 H23 I3 N4 Pt'
_chemical_formula_weight 931.24
_chemical_name_systematic
;
?
;
_space_group_IT_number 2
_symmetry_cell_setting triclinic
_symmetry_space_group_name_Hall '-P 1'
_symmetry_space_group_name_H-M 'P -1'
_atom_sites_solution_hydrogens geom
_atom_sites_solution_primary direct
_atom_sites_solution_secondary difmap
_audit_creation_method SHELXL-97
_cell_angle_alpha 90.68(3)
_cell_angle_beta 98.09(3)
_cell_angle_gamma 90.57(3)
_cell_formula_units_Z 2
_cell_length_a 8.652(2)
_cell_length_b 11.015(2)
_cell_length_c 14.031(3)
_cell_measurement_reflns_used 0
_cell_measurement_temperature 301(2)
_cell_measurement_theta_max 0
_cell_measurement_theta_min 0
_cell_volume 1323.7(5)
_computing_cell_refinement 'Bruker XSCANS'
_computing_data_collection 'Bruker XSCANS'
_computing_data_reduction 'Bruker SHELXTL'
_computing_molecular_graphics 'Ortep-3 for Windows (Farrugia, 1997)'
_computing_publication_material 'WinGX publication routines (Farrugia,1999)'
_computing_structure_refinement 'SHELXL-97 (Sheldrick, 1997)'
_computing_structure_solution 'SIR2004 (Giacovazzo et al, 2004)'
_diffrn_ambient_temperature 301(2)
_diffrn_measured_fraction_theta_full 0.922
_diffrn_measured_fraction_theta_max 0.922
_diffrn_measurement_device_type 'marresearch IPDS mar300'
_diffrn_measurement_method oscillation
_diffrn_radiation_monochromator graphite
_diffrn_radiation_source 'fine-focus sealed tube'
_diffrn_radiation_type MoK\a
_diffrn_radiation_wavelength 0.71073
_diffrn_reflns_av_R_equivalents 0.0396
_diffrn_reflns_av_sigmaI/netI 0.1063
_diffrn_reflns_limit_h_max 10
_diffrn_reflns_limit_h_min -10
_diffrn_reflns_limit_k_max 11
_diffrn_reflns_limit_k_min -12
_diffrn_reflns_limit_l_max 16
_diffrn_reflns_limit_l_min -17
_diffrn_reflns_number 9699
_diffrn_reflns_theta_full 25.66
_diffrn_reflns_theta_max 25.66
_diffrn_reflns_theta_min 2.34
_exptl_absorpt_coefficient_mu 8.816
_exptl_absorpt_correction_type none
_exptl_crystal_colour orange
_exptl_crystal_density_diffrn 2.336
_exptl_crystal_density_method 'not measured'
_exptl_crystal_description prism
_exptl_crystal_F_000 852
_exptl_crystal_size_max 0.3
_exptl_crystal_size_mid 0.25
_exptl_crystal_size_min 0.2
_refine_diff_density_max 1.263
_refine_diff_density_min -2.389
_refine_diff_density_rms 0.190
_refine_ls_extinction_method none
_refine_ls_goodness_of_fit_ref 0.899
_refine_ls_hydrogen_treatment constr
_refine_ls_matrix_type full
_refine_ls_number_parameters 282
_refine_ls_number_reflns 4627
_refine_ls_number_restraints 0
_refine_ls_restrained_S_all 0.899
_refine_ls_R_factor_all 0.0595
_refine_ls_R_factor_gt 0.0407
_refine_ls_shift/su_max 0.001
_refine_ls_shift/su_mean 0.000
_refine_ls_structure_factor_coef Fsqd
_refine_ls_weighting_details 'calc w=1/[\s^2^(Fo^2^)+(0.0000P)^2^+0.0000P] where P=(Fo^2^+2Fc^2^)/3'
_refine_ls_weighting_scheme calc
_refine_ls_wR_factor_gt 0.1022
_refine_ls_wR_factor_ref 0.1095
_reflns_number_gt 3195
_reflns_number_total 4627
_reflns_threshold_expression >2sigma(I)
_cod_data_source_file c0sc00593b.txt
_cod_data_source_block mar1829
_cod_database_code 1515462

loop_
_symmetry_equiv_pos_as_xyz
'x, y, z'
'-x, -y, -z'

loop_
_atom_site_label
_atom_site_type_symbol
_atom_site_fract_x
_atom_site_fract_y
_atom_site_fract_z
_atom_site_U_iso_or_equiv
_atom_site_adp_type
_atom_site_occupancy
_atom_site_symmetry_multiplicity
_atom_site_calc_flag
_atom_site_refinement_flags
Pt1 Pt -0.01637(4) 0.86409(3) 0.79849(2) 0.04282(14) Uani 1 1 d .
N1 N 0.1270(9) 0.9437(7) 0.9061(6) 0.0499(19) Uani 1 1 d .
N2 N -0.0490(9) 0.7486(7) 0.9142(5) 0.0418(19) Uani 0.50 1 d P
C1' C -0.0490(9) 0.7486(7) 0.9142(5) 0.0418(19) Uani 0.50 1 d P
N3 N -0.1259(9) 0.6708(7) 0.6508(5) 0.0496(19) Uani 1 1 d .
N4 N -0.2956(9) 0.8155(7) 0.6437(5) 0.056(2) Uani 1 1 d .
C1 C 0.0607(12) 1.0070(9) 0.7273(7) 0.064(3) Uani 0.50 1 d P
N2' N 0.0607(12) 1.0070(9) 0.7273(7) 0.064(3) Uani 0.50 1 d P
C2 C 0.0186(13) 1.0450(9) 0.6320(7) 0.061(3) Uani 1 1 d .
H2 H -0.0568 1.0011 0.5915 0.073 Uiso 1 1 calc R
C3 C 0.0861(16) 1.1449(11) 0.5975(9) 0.078(4) Uani 1 1 d .
H3 H 0.0606 1.1665 0.5334 0.094 Uiso 1 1 calc R
C4 C 0.1925(15) 1.2137(11) 0.6588(9) 0.078(4) Uani 1 1 d .
H4 H 0.2357 1.2831 0.6356 0.094 Uiso 1 1 calc R
C5 C 0.2358(14) 1.1825(10) 0.7521(9) 0.070(3) Uani 1 1 d .
H5 H 0.3084 1.2295 0.7921 0.083 Uiso 1 1 calc R
C6 C 0.1687(11) 1.0773(9) 0.7876(7) 0.056(3) Uani 1 1 d .
C7 C 0.2100(11) 1.0412(9) 0.8866(7) 0.053(2) Uani 1 1 d .
C8 C 0.3143(12) 1.0926(9) 0.9608(8) 0.062(3) Uani 1 1 d .
H8 H 0.3711 1.1617 0.9493 0.074 Uiso 1 1 calc R
C9 C 0.3345(13) 1.0429(11) 1.0507(9) 0.069(3) Uani 1 1 d .
H9 H 0.4055 1.0778 1.0996 0.082 Uiso 1 1 calc R
C10 C 0.2481(12) 0.9395(11) 1.0689(7) 0.067(3) Uani 1 1 d .
H10 H 0.2598 0.9053 1.1298 0.080 Uiso 1 1 calc R
C11 C 0.1443(11) 0.8891(9) 0.9937(7) 0.049(2) Uani 1 1 d .
C12 C 0.0414(11) 0.7825(9) 0.9976(6) 0.050(2) Uani 1 1 d .
C13 C 0.0272(13) 0.7191(10) 1.0821(7) 0.061(3) Uani 1 1 d .
H13 H 0.0896 0.7398 1.1396 0.073 Uiso 1 1 calc R
C14 C -0.0788(14) 0.6271(10) 1.0789(9) 0.072(3) Uani 1 1 d .
H14 H -0.0901 0.5854 1.1347 0.086 Uiso 1 1 calc R
C15 C -0.1684(14) 0.5955(11) 0.9948(9) 0.074(3) Uani 1 1 d .
H15 H -0.2419 0.5329 0.9925 0.089 Uiso 1 1 calc R
C16 C -0.1486(12) 0.6571(9) 0.9140(7) 0.055(3) Uani 1 1 d .
H16 H -0.2078 0.6337 0.8560 0.066 Uiso 1 1 calc R
C17 C -0.1550(12) 0.7782(8) 0.6904(6) 0.047(2) Uani 1 1 d .
C18 C -0.2476(14) 0.6401(10) 0.5799(7) 0.065(3) Uani 1 1 d .
H18 H -0.2558 0.5701 0.5418 0.078 Uiso 1 1 calc R
C19 C -0.3485(13) 0.7268(11) 0.5762(7) 0.066(3) Uani 1 1 d .
H19 H -0.4419 0.7290 0.5344 0.079 Uiso 1 1 calc R
C20 C 0.0180(14) 0.6035(10) 0.6744(8) 0.073(3) Uani 1 1 d .
H20A H 0.0652 0.6251 0.7393 0.088 Uiso 1 1 calc R
H20B H -0.0062 0.5173 0.6728 0.088 Uiso 1 1 calc R
C21 C 0.1272(18) 0.6278(17) 0.6092(11) 0.126(6) Uani 1 1 d .
H21A H 0.0750 0.6221 0.5442 0.188 Uiso 1 1 calc R
H21B H 0.2096 0.5695 0.6183 0.188 Uiso 1 1 calc R
H21C H 0.1704 0.7080 0.6214 0.188 Uiso 1 1 calc R
C22 C -0.3714(16) 0.9279(12) 0.6600(9) 0.092(4) Uani 1 1 d .
H22A H -0.3284 0.9581 0.7236 0.110 Uiso 1 1 calc R
H22B H -0.3430 0.9861 0.6139 0.110 Uiso 1 1 calc R
C23 C -0.530(2) 0.9271(16) 0.6543(17) 0.170(9) Uani 1 1 d .
H23A H -0.5734 0.8643 0.6102 0.256 Uiso 1 1 calc R
H23B H -0.5698 1.0043 0.6319 0.256 Uiso 1 1 calc R
H23C H -0.5588 0.9122 0.7168 0.256 Uiso 1 1 calc R
I1 I 0.38862(10) 0.65976(8) 0.87736(7) 0.0815(3) Uani 1 1 d .
I2 I 0.52784(9) 0.46940(6) 0.77097(5) 0.0653(2) Uani 1 1 d .
I3 I 0.68497(11) 0.28956(7) 0.66465(6) 0.0816(3) Uani 1 1 d .

loop_
_atom_site_aniso_label
_atom_site_aniso_U_11
_atom_site_aniso_U_22
_atom_site_aniso_U_33
_atom_site_aniso_U_23
_atom_site_aniso_U_13
_atom_site_aniso_U_12
Pt1 0.0447(2) 0.0463(2) 0.0346(2) -0.00815(13) -0.00339(15) -0.00267(15)
N1 0.043(5) 0.051(5) 0.053(5) -0.009(4) 0.003(4) -0.002(4)
N2 0.035(5) 0.053(5) 0.035(4) -0.005(3) -0.003(3) 0.006(4)
C1' 0.035(5) 0.053(5) 0.035(4) -0.005(3) -0.003(3) 0.006(4)
N3 0.060(6) 0.043(5) 0.041(4) -0.009(3) -0.008(4) 0.002(4)
N4 0.050(5) 0.063(6) 0.047(5) -0.005(4) -0.022(4) -0.004(4)
C1 0.066(7) 0.075(7) 0.054(6) -0.018(5) 0.016(5) -0.008(5)
N2' 0.066(7) 0.075(7) 0.054(6) -0.018(5) 0.016(5) -0.008(5)
C2 0.085(9) 0.045(6) 0.052(6) 0.002(4) 0.008(6) -0.001(5)
C3 0.112(11) 0.069(8) 0.056(7) 0.010(6) 0.021(7) 0.015(7)
C4 0.097(10) 0.063(8) 0.081(9) -0.010(6) 0.038(8) -0.024(7)
C5 0.072(8) 0.059(7) 0.080(9) -0.015(6) 0.023(7) -0.015(6)
C6 0.046(6) 0.061(7) 0.059(7) -0.021(5) 0.008(5) -0.007(5)
C7 0.039(6) 0.062(7) 0.058(6) -0.016(5) 0.011(5) 0.001(5)
C8 0.052(7) 0.060(7) 0.072(8) -0.031(6) 0.010(6) -0.011(5)
C9 0.045(7) 0.081(9) 0.075(8) -0.029(6) -0.007(6) -0.005(6)
C10 0.057(7) 0.105(9) 0.032(5) -0.026(5) -0.015(5) 0.008(6)
C11 0.042(6) 0.054(6) 0.052(6) -0.008(4) 0.005(5) 0.004(4)
C12 0.038(6) 0.067(7) 0.040(5) -0.013(4) -0.004(4) -0.002(5)
C13 0.068(8) 0.076(8) 0.038(6) 0.002(5) 0.000(5) 0.019(6)
C14 0.080(9) 0.070(8) 0.068(8) 0.016(6) 0.019(7) -0.009(7)
C15 0.078(9) 0.069(8) 0.071(8) 0.009(6) 0.000(7) -0.010(6)
C16 0.059(7) 0.053(6) 0.052(6) 0.001(5) 0.005(5) -0.003(5)
C17 0.064(7) 0.039(5) 0.036(5) 0.006(4) 0.003(5) -0.007(4)
C18 0.086(9) 0.059(7) 0.041(6) -0.015(5) -0.017(5) -0.003(6)
C19 0.063(8) 0.068(8) 0.055(7) -0.009(5) -0.027(5) -0.013(6)
C20 0.099(10) 0.047(7) 0.066(7) -0.014(5) -0.015(7) 0.021(6)
C21 0.100(13) 0.198(18) 0.079(11) -0.005(11) 0.010(9) 0.047(12)
C22 0.084(10) 0.090(10) 0.091(10) -0.031(7) -0.024(7) 0.036(8)
C23 0.097(15) 0.125(16) 0.30(3) -0.066(16) 0.056(16) 0.020(11)
I1 0.0688(6) 0.0779(6) 0.0981(6) -0.0101(4) 0.0138(5) -0.0055(4)
I2 0.0649(5) 0.0596(5) 0.0661(5) 0.0001(3) -0.0077(4) -0.0140(3)
I3 0.0970(7) 0.0731(5) 0.0664(5) -0.0113(4) -0.0168(4) 0.0070(4)

loop_
_atom_type_symbol
_atom_type_description
_atom_type_scat_dispersion_real
_atom_type_scat_dispersion_imag
_atom_type_scat_source
Pt Pt -1.7033 8.3905 'International Tables Vol C Tables 4.2.6.8 and 6.1.1.4'
N N 0.0061 0.0033 'International Tables Vol C Tables 4.2.6.8 and 6.1.1.4'
C C 0.0033 0.0016 'International Tables Vol C Tables 4.2.6.8 and 6.1.1.4'
I I -0.4742 1.8119 'International Tables Vol C Tables 4.2.6.8 and 6.1.1.4'
H H 0.0000 0.0000 'International Tables Vol C Tables 4.2.6.8 and 6.1.1.4'

loop_
_geom_angle_atom_site_label_1
_geom_angle_atom_site_label_2
_geom_angle_atom_site_label_3
_geom_angle
N1 Pt1 C17 177.7(3)
N1 Pt1 C1 80.2(4)
C17 Pt1 C1 100.7(4)
N1 Pt1 N2 79.3(3)
C17 Pt1 N2 99.8(3)
C1 Pt1 N2 159.5(3)
C7 N1 C11 123.5(8)
C7 N1 Pt1 118.6(7)
C11 N1 Pt1 117.7(6)
C16 N2 C12 119.6(9)
C16 N2 Pt1 128.0(7)
C12 N2 Pt1 112.3(7)
C17 N3 C18 109.3(8)
C17 N3 C20 124.6(8)
C18 N3 C20 126.0(9)
C17 N4 C19 107.2(9)
C17 N4 C22 126.2(8)
C19 N4 C22 126.6(9)
C6 C1 C2 118.1(9)
C6 C1 Pt1 111.3(8)
C2 C1 Pt1 130.6(8)
C3 C2 C1 121.4(11)
C3 C2 H2 119.3
C1 C2 H2 119.3
C2 C3 C4 119.4(11)
C2 C3 H3 120.3
C4 C3 H3 120.3
C5 C4 C3 121.7(11)
C5 C4 H4 119.1
C3 C4 H4 119.1
C4 C5 C6 119.0(11)
C4 C5 H5 120.5
C6 C5 H5 120.5
C1 C6 C5 120.3(10)
C1 C6 C7 118.7(9)
C5 C6 C7 121.1(10)
N1 C7 C8 118.2(10)
N1 C7 C6 111.1(9)
C8 C7 C6 130.7(10)
C9 C8 C7 120.9(10)
C9 C8 H8 119.5
C7 C8 H8 119.6
C8 C9 C10 119.9(10)
C8 C9 H9 120.1
C10 C9 H9 120.1
C11 C10 C9 118.4(10)
C11 C10 H10 120.8
C9 C10 H10 120.8
N1 C11 C10 119.1(10)
N1 C11 C12 113.7(8)
C10 C11 C12 127.1(10)
N2 C12 C13 119.2(9)
N2 C12 C11 116.8(9)
C13 C12 C11 124.0(9)
C14 C13 C12 119.1(10)
C14 C13 H13 120.4
C12 C13 H13 120.4
C13 C14 C15 120.5(11)
C13 C14 H14 119.7
C15 C14 H14 119.7
C14 C15 C16 118.6(11)
C14 C15 H15 120.7
C16 C15 H15 120.7
N2 C16 C15 122.9(10)
N2 C16 H16 118.6
C15 C16 H16 118.6
N3 C17 N4 106.5(8)
N3 C17 Pt1 125.7(7)
N4 C17 Pt1 127.7(7)
C19 C18 N3 107.5(9)
C19 C18 H18 126.3
N3 C18 H18 126.3
C18 C19 N4 109.5(9)
C18 C19 H19 125.3
N4 C19 H19 125.3
C21 C20 N3 112.2(10)
C21 C20 H20A 109.2
N3 C20 H20A 109.2
C21 C20 H20B 109.2
N3 C20 H20B 109.2
H20A C20 H20B 107.9
C20 C21 H21A 109.5
C20 C21 H21B 109.5
H21A C21 H21B 109.5
C20 C21 H21C 109.5
H21A C21 H21C 109.5
H21B C21 H21C 109.5
C23 C22 N4 118.2(13)
C23 C22 H22A 107.8
N4 C22 H22A 107.8
C23 C22 H22B 107.8
N4 C22 H22B 107.8
H22A C22 H22B 107.1
C22 C23 H23A 109.5
C22 C23 H23B 109.5
H23A C23 H23B 109.5
C22 C23 H23C 109.5
H23A C23 H23C 109.5
H23B C23 H23C 109.5
I3 I2 I1 176.23(4)

loop_
_geom_bond_atom_site_label_1
_geom_bond_atom_site_label_2
_geom_bond_distance
Pt1 N1 2.001(8)
Pt1 C17 2.016(9)
Pt1 C1 2.031(10)
Pt1 N2 2.122(8)
N1 C7 1.338(12)
N1 C11 1.365(12)
N2 C16 1.320(12)
N2 C12 1.359(11)
N3 C17 1.343(11)
N3 C18 1.380(12)
N3 C20 1.454(13)
N4 C17 1.368(12)
N4 C19 1.382(12)
N4 C22 1.438(13)
C1 C6 1.392(13)
C1 C2 1.406(13)
C2 C3 1.365(15)
C2 H2 0.9300
C3 C4 1.382(17)
C3 H3 0.9300
C4 C5 1.359(16)
C4 H4 0.9300
C5 C6 1.417(14)
C5 H5 0.9300
C6 C7 1.447(14)
C7 C8 1.389(13)
C8 C9 1.371(15)
C8 H8 0.9300
C9 C10 1.403(15)
C9 H9 0.9300
C10 C11 1.392(14)
C10 H10 0.9300
C11 C12 1.472(13)
C12 C13 1.403(13)
C13 C14 1.356(14)
C13 H13 0.9300
C14 C15 1.358(16)
C14 H14 0.9300
C15 C16 1.359(14)
C15 H15 0.9300
C16 H16 0.9300
C18 C19 1.297(14)
C18 H18 0.9300
C19 H19 0.9300
C20 C21 1.430(16)
C20 H20A 0.9700
C20 H20B 0.9700
C21 H21A 0.9600
C21 H21B 0.9600
C21 H21C 0.9600
C22 C23 1.364(19)
C22 H22A 0.9700
C22 H22B 0.9700
C23 H23A 0.9600
C23 H23B 0.9600
C23 H23C 0.9600
I1 I2 2.9254(14)
I2 I3 2.9244(14)
